data_1539236
loop_
_publ_author_name
'Schobinger-Papamantellos, P.'
'Buschow, K.H.J.'

_publ_section_title
;
 A neutron diffraction and magnetic study of the first-order phase
 transition in Tb Ge1-x Six (0 <= x <= 0.4)
;
_journal_name_full 'Journal of Magnetism and Magnetic Materials'
_journal_page_first 15
_journal_page_last 28
_journal_volume 62
_journal_year 1986
_chemical_formula_sum 'Ge Tb'
_chemical_name_systematic 'Tb Ge'
_space_group_IT_number 63
_symmetry_space_group_name_Hall '-C 2c 2'
_symmetry_space_group_name_H-M 'C m c m'
_cell_angle_alpha 90
_cell_angle_beta 90
_cell_angle_gamma 90
_cell_formula_units_Z 4
_cell_length_a 4.28
_cell_length_b 10.6712
_cell_length_c 7.8385
_cell_volume 358.006
_citation_journal_id_ASTM JMMMDC
_cod_data_source_file Schobinger-Papamantellos_JMMMDC_1986_50.cif
_cod_data_source_block Ge1Tb1
_cod_original_cell_volume 358.0058
_cod_original_formula_sum 'Ge1 Tb1'
_cod_database_code 1539236

loop_
_symmetry_equiv_pos_as_xyz
x,y,z
-x,-y,z+1/2
x,-y,-z
-x,y,-z+1/2
-x,-y,-z
x,y,-z-1/2
-x,y,z
x,-y,z-1/2
x+1/2,y+1/2,z
-x+1/2,-y+1/2,z+1/2
x+1/2,-y+1/2,-z
-x+1/2,y+1/2,-z+1/2
-x+1/2,-y+1/2,-z
x+1/2,y+1/2,-z-1/2
-x+1/2,y+1/2,z
x+1/2,-y+1/2,z-1/2

loop_
_atom_site_label
_atom_site_type_symbol
_atom_site_fract_x
_atom_site_fract_y
_atom_site_fract_z
_atom_site_occupancy
_atom_site_U_iso_or_equiv
Tb1 Tb 0 0.1413 0.25 1 0.0
Ge1 Ge 0 0.422 0.25 1 0.0
